data_7159754
loop_
_publ_author_name
'Chang, Meng-Yang'
'Chen, Pin-Hsien'

_publ_section_title
;
 Synthesis of 4-sulfonyl-1,7-diesters <i>via</i>
 K<sub>2</sub>CO<sub>3</sub>-mediated alkylative debenzoylation of
 &#x3b1;-sulfonyl <i>o</i>-hydroxyacetophenones with acrylates.
;
_journal_issue 6
_journal_name_full 'Organic &amp; biomolecular chemistry'
_journal_page_first 1194
_journal_page_last 1204
_journal_paper_doi 10.1039/d3ob01703f
_journal_volume 22
_journal_year 2024
_chemical_formula_moiety 'C19 H18 O4 S'
_chemical_formula_sum 'C19 H18 O4 S'
_chemical_formula_weight 342.39
_space_group_crystal_system monoclinic
_space_group_IT_number 14
_space_group_name_Hall '-P 2ybc'
_space_group_name_H-M_alt 'P 1 21/c 1'
_atom_sites_solution_hydrogens geom
_atom_sites_solution_primary dual
_audit_creation_date 2020-12-28
_audit_creation_method
;
Olex2 1.3-ac4
(compiled 2019.04.23 svn.r3594 for Rigaku Oxford Diffraction, GUI svn.r5739)
;
_audit_update_record
;
2023-07-04 deposited with the CCDC.	2024-01-05 downloaded from the CCDC.
;
_cell_angle_alpha 90
_cell_angle_beta 110.600(4)
_cell_angle_gamma 90
_cell_formula_units_Z 4
_cell_length_a 16.5325(5)
_cell_length_b 5.5611(2)
_cell_length_c 19.0631(6)
_cell_measurement_reflns_used 8699
_cell_measurement_temperature 113(2)
_cell_measurement_theta_max 26.6650
_cell_measurement_theta_min 2.2260
_cell_volume 1640.58(10)
_computing_cell_refinement 'CrysAlisPro 1.171.41.56a (Rigaku OD, 2020)'
_computing_data_collection 'CrysAlisPro 1.171.41.56a (Rigaku OD, 2020)'
_computing_data_reduction 'CrysAlisPro 1.171.41.56a (Rigaku OD, 2020)'
_computing_molecular_graphics 'Olex2 (Dolomanov et al., 2009)'
_computing_publication_material 'Olex2 (Dolomanov et al., 2009)'
_computing_structure_refinement 'ShelXL (Sheldrick, 2015)'
_computing_structure_solution 'ShelXT (Sheldrick, 2015)'
_diffrn_ambient_temperature 113(2)
_diffrn_detector 'Hybrid Pixel Array Detector'
_diffrn_detector_area_resol_mean 10.0000
_diffrn_measured_fraction_theta_full 1.000
_diffrn_measured_fraction_theta_max 0.950
_diffrn_measurement_details
;
List of Runs (angles in degrees, time in seconds):

  # Type    Start    End  Width  t~exp~   \w     \q     \k     \f   Frames
#--------------------------------------------------------------------------
  1  \w     51.00  77.00   0.50   12.54    --   10.60  32.00 -13.00   52
  2  \w    -38.00 -13.00   0.50   12.54    --   10.60 -32.00-172.00   50
  3  \w    -60.00 -34.00   0.50   12.54    --  -10.90 -32.00-172.00   52
  4  \w     11.00  49.00   0.50   12.54    --  -10.90  32.00 -13.00   76
  5  \w     -3.00  49.00   0.50   12.54    --   10.60  82.00  30.00  104
  6  \w     55.00  85.00   0.50   12.54    --   10.60  82.00  30.00   60
  7  \w    -20.00 100.00   0.50   12.54    --   10.60  57.00 120.00  240
  8  \w    -79.00  41.00   0.50   12.54    --   10.60 -57.00-150.00  240
  9  \w    -22.00   3.00   0.50   12.54    --   10.60  38.00 -60.00   50
 10  \w     53.00  99.00   0.50   12.54    --   10.60  38.00 -60.00   92
 11  \w     -4.00  21.00   0.50   12.54    --   10.60  77.00  60.00   50
 12  \w     27.00  52.00   0.50   12.54    --   10.60  77.00  60.00   50
 13  \w     51.00  77.00   0.50   12.54    --   10.60  57.00  90.00   52
;
_diffrn_measurement_device 'four-circle diffractometer'
_diffrn_measurement_device_type 'XtaLAB Pro II AFC12 (RINC): Kappa single'
_diffrn_measurement_method '\w scans'
_diffrn_orient_matrix_type 'CrysAlisPro convention (1999,Acta A55,543-557)'
_diffrn_orient_matrix_UB_11 0.0414665000
_diffrn_orient_matrix_UB_12 0.0028532000
_diffrn_orient_matrix_UB_13 0.0285011000
_diffrn_orient_matrix_UB_21 0.0174121000
_diffrn_orient_matrix_UB_22 0.0520662000
_diffrn_orient_matrix_UB_23 -0.0255503000
_diffrn_orient_matrix_UB_31 -0.0088146000
_diffrn_orient_matrix_UB_32 0.1164415000
_diffrn_orient_matrix_UB_33 0.0107338000
_diffrn_radiation_monochromator mirror
_diffrn_radiation_probe x-ray
_diffrn_radiation_type 'Mo K\a'
_diffrn_radiation_wavelength 0.71073
_diffrn_reflns_av_R_equivalents 0.0316
_diffrn_reflns_av_unetI/netI 0.0333
_diffrn_reflns_Laue_measured_fraction_full 1.000
_diffrn_reflns_Laue_measured_fraction_max 0.950
_diffrn_reflns_limit_h_max 20
_diffrn_reflns_limit_h_min -20
_diffrn_reflns_limit_k_max 4
_diffrn_reflns_limit_k_min -7
_diffrn_reflns_limit_l_max 23
_diffrn_reflns_limit_l_min -24
_diffrn_reflns_number 15178
_diffrn_reflns_point_group_measured_fraction_full 1.000
_diffrn_reflns_point_group_measured_fraction_max 0.950
_diffrn_reflns_theta_full 25.242
_diffrn_reflns_theta_max 27.025
_diffrn_reflns_theta_min 2.197
_diffrn_source 'micro-focus sealed X-ray tube'
_diffrn_source_type 'Rigaku (Mo) X-ray Source'
_exptl_absorpt_coefficient_mu 0.217
_exptl_absorpt_correction_T_max 1.00000
_exptl_absorpt_correction_T_min 0.45702
_exptl_absorpt_correction_type multi-scan
_exptl_absorpt_process_details
;
CrysAlisPro 1.171.41.56a (Rigaku Oxford Diffraction, 2020)
Empirical absorption correction using spherical harmonics,
 implemented in SCALE3 ABSPACK scaling algorithm.
;
_exptl_crystal_colour 'clear light colourless'
_exptl_crystal_colour_lustre clear
_exptl_crystal_colour_modifier light
_exptl_crystal_colour_primary colourless
_exptl_crystal_density_diffrn 1.386
_exptl_crystal_description block
_exptl_crystal_F_000 720
_exptl_crystal_size_max 0.36
_exptl_crystal_size_mid 0.2
_exptl_crystal_size_min 0.15
_refine_diff_density_max 0.245
_refine_diff_density_min -0.370
_refine_diff_density_rms 0.047
_refine_ls_extinction_method none
_refine_ls_goodness_of_fit_ref 1.057
_refine_ls_hydrogen_treatment constr
_refine_ls_matrix_type full
_refine_ls_number_parameters 219
_refine_ls_number_reflns 3403
_refine_ls_number_restraints 0
_refine_ls_restrained_S_all 1.057
_refine_ls_R_factor_all 0.0507
_refine_ls_R_factor_gt 0.0390
_refine_ls_shift/su_max 0.001
_refine_ls_shift/su_mean 0.000
_refine_ls_structure_factor_coef Fsqd
_refine_ls_weighting_details 'w=1/[\s^2^(Fo^2^)+(0.0471P)^2^+0.5776P] where P=(Fo^2^+2Fc^2^)/3'
_refine_ls_weighting_scheme calc
_refine_ls_wR_factor_gt 0.0973
_refine_ls_wR_factor_ref 0.1031
_reflns_Friedel_coverage 0.000
_reflns_number_gt 2736
_reflns_number_total 3403
_reflns_threshold_expression 'I > 2\s(I)'
_cod_data_source_file d3ob01703f2.cif
_cod_data_source_block k10912-myc-f
_cod_depositor_comments 'Adding full bibliography for 7159754.cif.'
_cod_database_code 7159754
_shelx_shelxl_version_number 2018/3
_chemical_oxdiff_formula 'C19 H19 O5 S1'
_shelx_space_group_comment
;
The symmetry employed for this shelxl refinement is uniquely defined
by the following loop, which should always be used as a source of
symmetry information in preference to the above space-group names.
They are only intended as comments.
;
_diffrn_oxdiff_digest_frames
;
0188a6239219f339783e29e3285916f24c0002585b3
;
_reflns_odcompleteness_completeness 99.41
_reflns_odcompleteness_iscentric 1
_reflns_odcompleteness_theta 26.32
_olex2_refinement_description
;
1. Fixed Uiso
 At 1.2 times of:
  All C(H) groups, All C(H,H) groups
 At 1.5 times of:
  All C(H,H,H) groups, All O(H) groups
2.a Ternary CH refined with riding coordinates:
 C4(H4)
2.b Secondary CH2 refined with riding coordinates:
 C2(H2A,H2B), C3(H3A,H3B)
2.c Aromatic/amide H refined with riding coordinates:
 C6(H6), C8(H8), C9(H9), C10(H10), C11(H11), C14(H14), C15(H15), C17(H17),
 C18(H18)
2.d Idealised Me refined as rotating group:
 C19(H19A,H19B,H19C)
2.e Idealised tetrahedral OH refined as rotating group:
 O2(H2)
;
_olex2_submission_special_instructions 'No special instructions were received'
_oxdiff_exptl_absorpt_empirical_details
;
Empirical correction (ABSPACK) includes:
- Absorption correction using spherical harmonics
- Frame scaling
;
_oxdiff_exptl_absorpt_empirical_full_max 1.476
_oxdiff_exptl_absorpt_empirical_full_min 0.677

loop_
_space_group_symop_operation_xyz
'x, y, z'
'-x, y+1/2, -z+1/2'
'-x, -y, -z'
'x, -y-1/2, z-1/2'

loop_
_atom_site_label
_atom_site_type_symbol
_atom_site_fract_x
_atom_site_fract_y
_atom_site_fract_z
_atom_site_U_iso_or_equiv
_atom_site_adp_type
_atom_site_occupancy
_atom_site_site_symmetry_order
_atom_site_calc_flag
_atom_site_refinement_flags_posn
_atom_site_refinement_flags_adp
_atom_site_refinement_flags_occupancy
_atom_site_disorder_assembly
_atom_site_disorder_group
S1 S 0.73423(3) 0.38671(8) 0.28030(2) 0.03591(15) Uani 1 1 d . . . . .
O1 O 1.04627(7) 0.2107(2) 0.36280(6) 0.0299(3) Uani 1 1 d . . . . .
O2 O 0.90534(7) 0.0837(2) 0.51914(6) 0.0322(3) Uani 1 1 d . . . . .
H2 H 0.911137 -0.012126 0.553261 0.048 Uiso 1 1 calc GR . . . .
O3 O 0.76447(8) 0.1414(2) 0.28857(7) 0.0442(3) Uani 1 1 d . . . . .
O4 O 0.70133(9) 0.4894(3) 0.20612(6) 0.0535(4) Uani 1 1 d . . . . .
C1 C 0.98128(10) 0.3327(3) 0.35562(9) 0.0256(3) Uani 1 1 d . . . . .
C2 C 0.93388(12) 0.4540(3) 0.28296(9) 0.0378(4) Uani 1 1 d . . . . .
H2A H 0.897822 0.337081 0.248084 0.045 Uiso 1 1 calc R . . . .
H2B H 0.975208 0.516122 0.261893 0.045 Uiso 1 1 calc R . . . .
C3 C 0.87756(12) 0.6595(3) 0.29226(10) 0.0399(4) Uani 1 1 d . . . . .
H3A H 0.840864 0.715575 0.243197 0.048 Uiso 1 1 calc R . . . .
H3B H 0.914214 0.792138 0.317805 0.048 Uiso 1 1 calc R . . . .
C4 C 0.82093(11) 0.5821(3) 0.33705(9) 0.0290(4) Uani 1 1 d . . . . .
H4 H 0.794540 0.727027 0.348925 0.035 Uiso 1 1 calc R . . . .
C5 C 0.87209(10) 0.4592(3) 0.41035(8) 0.0245(3) Uani 1 1 d . . . . .
C6 C 0.94792(10) 0.3519(3) 0.41667(8) 0.0246(3) Uani 1 1 d . . . . .
H6 H 0.980674 0.286411 0.462827 0.029 Uiso 1 1 calc R . . . .
C7 C 0.83606(9) 0.4553(3) 0.47120(8) 0.0245(3) Uani 1 1 d . . . . .
C8 C 0.78199(10) 0.6404(3) 0.47899(9) 0.0296(4) Uani 1 1 d . . . . .
H8 H 0.768872 0.766625 0.444805 0.036 Uiso 1 1 calc R . . . .
C9 C 0.74761(10) 0.6428(3) 0.53515(9) 0.0347(4) Uani 1 1 d . . . . .
H9 H 0.712843 0.769830 0.539039 0.042 Uiso 1 1 calc R . . . .
C10 C 0.76529(10) 0.4543(3) 0.58573(10) 0.0348(4) Uani 1 1 d . . . . .
H10 H 0.742025 0.453642 0.623615 0.042 Uiso 1 1 calc R . . . .
C11 C 0.81731(10) 0.2678(3) 0.57995(9) 0.0300(4) Uani 1 1 d . . . . .
H11 H 0.828274 0.140673 0.613703 0.036 Uiso 1 1 calc R . . . .
C12 C 0.85382(9) 0.2668(3) 0.52421(8) 0.0254(3) Uani 1 1 d . . . . .
C13 C 0.65220(11) 0.4084(3) 0.31888(9) 0.0331(4) Uani 1 1 d . . . . .
C14 C 0.59688(11) 0.6056(3) 0.30143(10) 0.0389(4) Uani 1 1 d . . . . .
H14 H 0.604722 0.728919 0.271485 0.047 Uiso 1 1 calc R . . . .
C15 C 0.53045(12) 0.6161(4) 0.32900(11) 0.0452(5) Uani 1 1 d . . . . .
H15 H 0.493654 0.748289 0.317480 0.054 Uiso 1 1 calc R . . . .
C16 C 0.51695(12) 0.4349(4) 0.37347(11) 0.0478(5) Uani 1 1 d . . . . .
C17 C 0.57424(12) 0.2419(4) 0.39188(11) 0.0479(5) Uani 1 1 d . . . . .
H17 H 0.567185 0.120962 0.422939 0.057 Uiso 1 1 calc R . . . .
C18 C 0.64159(11) 0.2268(3) 0.36475(10) 0.0401(4) Uani 1 1 d . . . . .
H18 H 0.679233 0.096491 0.377145 0.048 Uiso 1 1 calc R . . . .
C19 C 0.44035(13) 0.4422(5) 0.39905(14) 0.0707(8) Uani 1 1 d . . . . .
H19A H 0.427606 0.606076 0.407090 0.106 Uiso 1 1 calc GR . . . .
H19B H 0.453563 0.353684 0.444971 0.106 Uiso 1 1 calc GR . . . .
H19C H 0.391160 0.371338 0.361355 0.106 Uiso 1 1 calc GR . . . .

loop_
_atom_site_aniso_label
_atom_site_aniso_U_11
_atom_site_aniso_U_22
_atom_site_aniso_U_33
_atom_site_aniso_U_23
_atom_site_aniso_U_13
_atom_site_aniso_U_12
S1 0.0380(3) 0.0370(3) 0.0240(2) -0.00449(18) 0.00003(18) 0.01042(19)
O1 0.0334(6) 0.0343(7) 0.0248(6) 0.0018(5) 0.0135(5) 0.0043(5)
O2 0.0392(6) 0.0317(7) 0.0311(6) 0.0102(5) 0.0190(5) 0.0108(5)
O3 0.0413(7) 0.0348(7) 0.0460(8) -0.0136(6) 0.0021(6) 0.0090(6)
O4 0.0565(8) 0.0710(10) 0.0218(6) 0.0018(6) -0.0003(6) 0.0183(8)
C1 0.0307(8) 0.0231(8) 0.0228(8) -0.0004(6) 0.0090(7) -0.0028(7)
C2 0.0478(10) 0.0440(11) 0.0258(9) 0.0115(8) 0.0181(8) 0.0116(9)
C3 0.0497(11) 0.0383(10) 0.0340(10) 0.0160(8) 0.0177(8) 0.0129(9)
C4 0.0358(9) 0.0265(9) 0.0238(8) 0.0030(7) 0.0093(7) 0.0063(7)
C5 0.0288(8) 0.0213(8) 0.0207(7) -0.0011(6) 0.0051(6) -0.0017(6)
C6 0.0279(8) 0.0270(8) 0.0170(7) 0.0009(6) 0.0056(6) 0.0005(7)
C7 0.0234(7) 0.0263(8) 0.0213(7) -0.0030(6) 0.0049(6) -0.0001(6)
C8 0.0278(8) 0.0313(9) 0.0267(8) -0.0013(7) 0.0056(7) 0.0029(7)
C9 0.0300(8) 0.0389(10) 0.0358(10) -0.0060(8) 0.0123(8) 0.0059(8)
C10 0.0310(9) 0.0455(11) 0.0311(9) -0.0049(8) 0.0150(7) 0.0007(8)
C11 0.0291(8) 0.0370(10) 0.0236(8) 0.0019(7) 0.0089(7) 0.0001(7)
C12 0.0226(7) 0.0288(9) 0.0230(8) -0.0021(6) 0.0057(6) 0.0007(6)
C13 0.0290(8) 0.0317(9) 0.0271(8) -0.0057(7) -0.0044(7) 0.0045(7)
C14 0.0350(9) 0.0377(11) 0.0314(9) -0.0045(8) -0.0041(8) 0.0092(8)
C15 0.0329(9) 0.0469(12) 0.0413(11) -0.0143(9) -0.0052(8) 0.0112(9)
C16 0.0289(9) 0.0621(14) 0.0431(11) -0.0237(10) 0.0011(8) -0.0063(9)
C17 0.0429(11) 0.0485(12) 0.0457(11) -0.0065(10) 0.0076(9) -0.0122(10)
C18 0.0351(9) 0.0321(10) 0.0418(10) -0.0031(8) -0.0004(8) 0.0020(8)
C19 0.0382(11) 0.106(2) 0.0639(15) -0.0357(15) 0.0135(11) -0.0156(13)

loop_
_atom_type_symbol
_atom_type_description
_atom_type_scat_dispersion_real
_atom_type_scat_dispersion_imag
_atom_type_scat_source
C C 0.0033 0.0016 'International Tables Vol C Tables 4.2.6.8 and 6.1.1.4'
H H 0.0000 0.0000 'International Tables Vol C Tables 4.2.6.8 and 6.1.1.4'
O O 0.0106 0.0060 'International Tables Vol C Tables 4.2.6.8 and 6.1.1.4'
S S 0.1246 0.1234 'International Tables Vol C Tables 4.2.6.8 and 6.1.1.4'

loop_
_geom_angle_atom_site_label_1
_geom_angle_atom_site_label_2
_geom_angle_atom_site_label_3
_geom_angle
_geom_angle_site_symmetry_1
_geom_angle_site_symmetry_3
_geom_angle_publ_flag
O3 S1 O4 118.57(8) . . ?
O3 S1 C4 109.24(8) . . ?
O3 S1 C13 107.92(8) . . ?
O4 S1 C4 107.02(8) . . ?
O4 S1 C13 107.60(8) . . ?
C13 S1 C4 105.79(8) . . ?
C12 O2 H2 109.5 . . ?
O1 C1 C2 120.20(14) . . ?
O1 C1 C6 120.67(14) . . ?
C6 C1 C2 119.08(14) . . ?
C1 C2 H2A 109.2 . . ?
C1 C2 H2B 109.2 . . ?
C1 C2 C3 111.97(14) . . ?
H2A C2 H2B 107.9 . . ?
C3 C2 H2A 109.2 . . ?
C3 C2 H2B 109.2 . . ?
C2 C3 H3A 109.2 . . ?
C2 C3 H3B 109.2 . . ?
C2 C3 C4 111.84(14) . . ?
H3A C3 H3B 107.9 . . ?
C4 C3 H3A 109.2 . . ?
C4 C3 H3B 109.2 . . ?
S1 C4 H4 107.9 . . ?
C3 C4 S1 110.11(12) . . ?
C3 C4 H4 107.9 . . ?
C5 C4 S1 110.21(11) . . ?
C5 C4 C3 112.78(13) . . ?
C5 C4 H4 107.9 . . ?
C6 C5 C4 118.59(14) . . ?
C6 C5 C7 122.62(14) . . ?
C7 C5 C4 118.76(13) . . ?
C1 C6 H6 118.0 . . ?
C5 C6 C1 124.05(14) . . ?
C5 C6 H6 118.0 . . ?
C8 C7 C5 121.24(14) . . ?
C8 C7 C12 116.60(14) . . ?
C12 C7 C5 122.16(14) . . ?
C7 C8 H8 118.6 . . ?
C9 C8 C7 122.75(16) . . ?
C9 C8 H8 118.6 . . ?
C8 C9 H9 120.3 . . ?
C8 C9 C10 119.37(16) . . ?
C10 C9 H9 120.3 . . ?
C9 C10 H10 120.0 . . ?
C11 C10 C9 119.97(15) . . ?
C11 C10 H10 120.0 . . ?
C10 C11 H11 119.5 . . ?
C10 C11 C12 120.96(16) . . ?
C12 C11 H11 119.5 . . ?
O2 C12 C7 119.01(13) . . ?
O2 C12 C11 120.66(14) . . ?
C11 C12 C7 120.33(14) . . ?
C14 C13 S1 119.51(15) . . ?
C18 C13 S1 120.04(13) . . ?
C18 C13 C14 120.42(18) . . ?
C13 C14 H14 120.4 . . ?
C15 C14 C13 119.21(19) . . ?
C15 C14 H14 120.4 . . ?
C14 C15 H15 119.1 . . ?
C14 C15 C16 121.71(18) . . ?
C16 C15 H15 119.1 . . ?
C15 C16 C17 118.26(19) . . ?
C15 C16 C19 120.8(2) . . ?
C17 C16 C19 120.9(2) . . ?
C16 C17 H17 119.4 . . ?
C18 C17 C16 121.2(2) . . ?
C18 C17 H17 119.4 . . ?
C13 C18 H18 120.4 . . ?
C17 C18 C13 119.21(18) . . ?
C17 C18 H18 120.4 . . ?
C16 C19 H19A 109.5 . . ?
C16 C19 H19B 109.5 . . ?
C16 C19 H19C 109.5 . . ?
H19A C19 H19B 109.5 . . ?
H19A C19 H19C 109.5 . . ?
H19B C19 H19C 109.5 . . ?

loop_
_geom_bond_atom_site_label_1
_geom_bond_atom_site_label_2
_geom_bond_distance
_geom_bond_site_symmetry_2
_geom_bond_publ_flag
S1 O3 1.4422(13) . ?
S1 O4 1.4424(13) . ?
S1 C4 1.8206(17) . ?
S1 C13 1.7596(19) . ?
O1 C1 1.2369(18) . ?
O2 H2 0.8200 . ?
O2 C12 1.3525(18) . ?
C1 C2 1.491(2) . ?
C1 C6 1.457(2) . ?
C2 H2A 0.9700 . ?
C2 H2B 0.9700 . ?
C2 C3 1.523(2) . ?
C3 H3A 0.9700 . ?
C3 H3B 0.9700 . ?
C3 C4 1.534(2) . ?
C4 H4 0.9800 . ?
C4 C5 1.518(2) . ?
C5 C6 1.355(2) . ?
C5 C7 1.479(2) . ?
C6 H6 0.9300 . ?
C7 C8 1.405(2) . ?
C7 C12 1.413(2) . ?
C8 H8 0.9300 . ?
C8 C9 1.378(2) . ?
C9 H9 0.9300 . ?
C9 C10 1.384(3) . ?
C10 H10 0.9300 . ?
C10 C11 1.376(2) . ?
C11 H11 0.9300 . ?
C11 C12 1.395(2) . ?
C13 C14 1.391(2) . ?
C13 C18 1.387(3) . ?
C14 H14 0.9300 . ?
C14 C15 1.375(3) . ?
C15 H15 0.9300 . ?
C15 C16 1.385(3) . ?
C16 C17 1.392(3) . ?
C16 C19 1.509(3) . ?
C17 H17 0.9300 . ?
C17 C18 1.386(3) . ?
C18 H18 0.9300 . ?
C19 H19A 0.9600 . ?
C19 H19B 0.9600 . ?
C19 H19C 0.9600 . ?

loop_
_geom_torsion_atom_site_label_1
_geom_torsion_atom_site_label_2
_geom_torsion_atom_site_label_3
_geom_torsion_atom_site_label_4
_geom_torsion
_geom_torsion_site_symmetry_1
_geom_torsion_site_symmetry_2
_geom_torsion_site_symmetry_3
_geom_torsion_site_symmetry_4
_geom_torsion_publ_flag
S1 C4 C5 C6 99.41(15) . . . . ?
S1 C4 C5 C7 -78.83(16) . . . . ?
S1 C13 C14 C15 177.05(13) . . . . ?
S1 C13 C18 C17 -177.13(13) . . . . ?
O1 C1 C2 C3 -159.99(16) . . . . ?
O1 C1 C6 C5 -172.33(15) . . . . ?
O3 S1 C4 C3 87.21(13) . . . . ?
O3 S1 C4 C5 -37.83(13) . . . . ?
O3 S1 C13 C14 -163.40(13) . . . . ?
O3 S1 C13 C18 14.94(16) . . . . ?
O4 S1 C4 C3 -42.33(13) . . . . ?
O4 S1 C4 C5 -167.37(11) . . . . ?
O4 S1 C13 C14 -34.36(16) . . . . ?
O4 S1 C13 C18 143.98(14) . . . . ?
C1 C2 C3 C4 -49.5(2) . . . . ?
C2 C1 C6 C5 5.1(2) . . . . ?
C2 C3 C4 S1 -72.69(16) . . . . ?
C2 C3 C4 C5 50.9(2) . . . . ?
C3 C4 C5 C6 -24.1(2) . . . . ?
C3 C4 C5 C7 157.67(14) . . . . ?
C4 S1 C13 C14 79.77(14) . . . . ?
C4 S1 C13 C18 -101.89(14) . . . . ?
C4 C5 C6 C1 -4.2(2) . . . . ?
C4 C5 C7 C8 -29.7(2) . . . . ?
C4 C5 C7 C12 150.27(15) . . . . ?
C5 C7 C8 C9 -179.76(15) . . . . ?
C5 C7 C12 O2 -0.1(2) . . . . ?
C5 C7 C12 C11 -178.88(14) . . . . ?
C6 C1 C2 C3 22.6(2) . . . . ?
C6 C5 C7 C8 152.17(15) . . . . ?
C6 C5 C7 C12 -27.9(2) . . . . ?
C7 C5 C6 C1 173.98(14) . . . . ?
C7 C8 C9 C10 -1.1(3) . . . . ?
C8 C7 C12 O2 179.83(13) . . . . ?
C8 C7 C12 C11 1.0(2) . . . . ?
C8 C9 C10 C11 0.5(3) . . . . ?
C9 C10 C11 C12 0.9(3) . . . . ?
C10 C11 C12 O2 179.57(14) . . . . ?
C10 C11 C12 C7 -1.7(2) . . . . ?
C12 C7 C8 C9 0.3(2) . . . . ?
C13 S1 C4 C3 -156.86(11) . . . . ?
C13 S1 C4 C5 78.10(12) . . . . ?
C13 C14 C15 C16 -0.3(3) . . . . ?
C14 C13 C18 C17 1.2(3) . . . . ?
C14 C15 C16 C17 1.8(3) . . . . ?
C14 C15 C16 C19 -176.06(17) . . . . ?
C15 C16 C17 C18 -1.9(3) . . . . ?
C16 C17 C18 C13 0.4(3) . . . . ?
C18 C13 C14 C15 -1.3(3) . . . . ?
C19 C16 C17 C18 175.97(18) . . . . ?
